data_4513245
loop_
_publ_author_name
'Makhotkina, Olena'
'Lieffrig, Julien'
'Jeannin, Olivier'
'Fourmigu\'e, Marc'
'Aubert, Emmanuel'
'Espinosa, Enrique'

_publ_section_title
;
 Cocrystal or Salt: Solid State-Controlled Iodine Shift in Crystalline
 Halogen-Bonded Systems
;
_journal_issue 7
_journal_name_full 'Crystal Growth &amp; Design'
_journal_page_first 3464
_journal_paper_doi 10.1021/acs.cgd.5b00535
_journal_volume 15
_journal_year 2015
_chemical_formula_moiety 'C14 H14 I N3 O3 S'
_chemical_formula_sum 'C14 H14 I N3 O3 S'
_chemical_formula_weight 431.24
_chemical_name_common N-iodosaccharin/4-dimethylaminopyridine
_chemical_name_systematic
; 
 ? 
;
_space_group_IT_number 2
_symmetry_cell_setting triclinic
_symmetry_space_group_name_Hall '-P 1'
_symmetry_space_group_name_H-M 'P -1'
_atom_sites_solution_hydrogens geom
_atom_sites_solution_primary direct
_atom_sites_solution_secondary difmap
_audit_creation_method SHELXL-97
_cell_angle_alpha 75.347(4)
_cell_angle_beta 88.101(5)
_cell_angle_gamma 83.128(5)
_cell_formula_units_Z 2
_cell_length_a 7.7751(4)
_cell_length_b 8.2011(4)
_cell_length_c 13.0199(5)
_cell_measurement_reflns_used 7325
_cell_measurement_temperature 293(2)
_cell_measurement_theta_max 27.49
_cell_measurement_theta_min 3.54
_cell_volume 797.43(7)
_computing_cell_refinement 'Dirax/lsq (Duisenberg & Schreurs, 1989-2000)'
_computing_data_collection 'Collect (Bruker AXS BV, 1997-2004)'
_computing_data_reduction 'EvalCCD (Duisenberg & Schreurs 1990-2000)'
_computing_molecular_graphics 'Ortep-3 for Windows (Farrugia, 1997)'
_computing_publication_material 'WinGX publication routines (Farrugia, 1999)'
_computing_structure_refinement 'SHELXL-97 (Sheldrick, 1997)'
_computing_structure_solution 'SIR92 (Altomare et al., 1993)'
_diffrn_ambient_temperature 293(2)
_diffrn_detector_area_resol_mean 9
_diffrn_measured_fraction_theta_full 0.997
_diffrn_measured_fraction_theta_max 0.997
_diffrn_measurement_device '95mm CCD camera on \k-goniostat'
_diffrn_measurement_device_type KappaCCD
_diffrn_measurement_method CCD
_diffrn_radiation_monochromator 'horizonally mounted graphite crystal'
_diffrn_radiation_source 'fine-focus sealed tube'
_diffrn_radiation_type MoK\a
_diffrn_radiation_wavelength 0.71073
_diffrn_reflns_av_R_equivalents 0.0201
_diffrn_reflns_av_sigmaI/netI 0.0142
_diffrn_reflns_limit_h_max 10
_diffrn_reflns_limit_h_min -10
_diffrn_reflns_limit_k_max 10
_diffrn_reflns_limit_k_min -9
_diffrn_reflns_limit_l_max 16
_diffrn_reflns_limit_l_min -16
_diffrn_reflns_number 19447
_diffrn_reflns_theta_full 27.50
_diffrn_reflns_theta_max 27.50
_diffrn_reflns_theta_min 3.55
_exptl_absorpt_coefficient_mu 2.154
_exptl_absorpt_correction_T_max 0.860
_exptl_absorpt_correction_T_min 0.792
_exptl_absorpt_correction_type multi-scan
_exptl_absorpt_process_details
;
  [Sheldrick, G.M. (2002). SADABS Bruker AXS Inc., Madison, Wisconsin, USA]
;
_exptl_crystal_colour colorless
_exptl_crystal_density_diffrn 1.796
_exptl_crystal_density_method 'not measured'
_exptl_crystal_description prism
_exptl_crystal_F_000 424
_exptl_crystal_size_max 0.23
_exptl_crystal_size_mid 0.09
_exptl_crystal_size_min 0.07
_refine_diff_density_max 0.298
_refine_diff_density_min -0.453
_refine_diff_density_rms 0.054
_refine_ls_extinction_method none
_refine_ls_goodness_of_fit_ref 1.088
_refine_ls_hydrogen_treatment constr
_refine_ls_matrix_type full
_refine_ls_number_parameters 201
_refine_ls_number_reflns 3646
_refine_ls_number_restraints 0
_refine_ls_restrained_S_all 1.088
_refine_ls_R_factor_all 0.0224
_refine_ls_R_factor_gt 0.0184
_refine_ls_shift/su_max 0.001
_refine_ls_shift/su_mean 0.000
_refine_ls_structure_factor_coef Fsqd
_refine_ls_weighting_details 'calc w=1/[\s^2^(Fo^2^)+(0.0225P)^2^+0.3100P] where P=(Fo^2^+2Fc^2^)/3'
_refine_ls_weighting_scheme calc
_refine_ls_wR_factor_gt 0.0440
_refine_ls_wR_factor_ref 0.0459
_reflns_number_gt 3345
_reflns_number_total 3646
_reflns_threshold_expression >2sigma(I)
_cod_data_source_file cg5b00535_si_002.cif
_cod_data_source_block NISac-DMAP-RT
_cod_depositor_comments 'Adding full bibliography for 4513240--4513246.cif.'
_cod_original_cell_volume 797.43(6)
_cod_original_sg_symbol_H-M P-1
_cod_database_code 4513245

loop_
_symmetry_equiv_pos_as_xyz
'x, y, z'
'-x, -y, -z'

loop_
_atom_site_label
_atom_site_type_symbol
_atom_site_fract_x
_atom_site_fract_y
_atom_site_fract_z
_atom_site_U_iso_or_equiv
_atom_site_adp_type
_atom_site_occupancy
_atom_site_symmetry_multiplicity
_atom_site_calc_flag
_atom_site_refinement_flags
C1 C 0.6064(2) -0.2732(2) 1.21171(14) 0.0359(4) Uani 1 1 d .
C2 C 0.6158(2) -0.4287(2) 1.30232(14) 0.0339(4) Uani 1 1 d .
C3 C 0.5416(3) -0.5767(3) 1.30846(17) 0.0443(4) Uani 1 1 d .
H013 H 0.4737 -0.5871 1.2535 0.053 Uiso 1 1 calc R
C4 C 0.5717(3) -0.7083(3) 1.39890(19) 0.0513(5) Uani 1 1 d .
H021 H 0.5240 -0.8089 1.4044 0.062 Uiso 1 1 calc R
C5 C 0.6712(3) -0.6926(3) 1.48096(19) 0.0528(5) Uani 1 1 d .
H022 H 0.6889 -0.7828 1.5408 0.063 Uiso 1 1 calc R
C6 C 0.7454(3) -0.5448(3) 1.47604(16) 0.0447(5) Uani 1 1 d .
H018 H 0.8123 -0.5336 1.5313 0.054 Uiso 1 1 calc R
C7 C 0.7150(2) -0.4154(2) 1.38499(14) 0.0337(4) Uani 1 1 d .
C8 C 0.8841(3) 0.3341(3) 0.90080(17) 0.0451(5) Uani 1 1 d .
H012 H 0.9322 0.2322 0.8872 0.054 Uiso 1 1 calc R
C9 C 0.9028(3) 0.4813(3) 0.82642(16) 0.0433(4) Uani 1 1 d .
H011 H 0.9646 0.4779 0.7645 0.052 Uiso 1 1 calc R
C10 C 0.8293(2) 0.6392(2) 0.84241(14) 0.0350(4) Uani 1 1 d .
C11 C 0.7395(3) 0.6309(2) 0.93997(15) 0.0404(4) Uani 1 1 d .
H1 H 0.6881 0.7299 0.9560 0.048 Uiso 1 1 calc R
C12 C 0.7285(3) 0.4783(3) 1.01010(15) 0.0424(4) Uani 1 1 d .
H015 H 0.6689 0.4766 1.0734 0.051 Uiso 1 1 calc R
C13 C 0.9335(4) 0.7932(3) 0.67037(19) 0.0609(6) Uani 1 1 d .
H01A H 1.0463 0.7306 0.6847 0.091 Uiso 1 1 calc R
H01B H 0.9454 0.9091 0.6350 0.091 Uiso 1 1 calc R
H01C H 0.8704 0.7442 0.6258 0.091 Uiso 1 1 calc R
C14 C 0.7530(3) 0.9463(3) 0.7853(2) 0.0581(6) Uani 1 1 d .
H02A H 0.6322 0.9552 0.7690 0.087 Uiso 1 1 calc R
H02B H 0.8039 1.0391 0.7393 0.087 Uiso 1 1 calc R
H02C H 0.7657 0.9498 0.8578 0.087 Uiso 1 1 calc R
N1 N 0.7023(2) -0.1554(2) 1.23305(12) 0.0399(4) Uani 1 1 d .
N2 N 0.7993(2) 0.3296(2) 0.99290(13) 0.0391(3) Uani 1 1 d .
N3 N 0.8400(2) 0.7865(2) 0.76999(14) 0.0442(4) Uani 1 1 d .
O1 O 0.5262(2) -0.2544(2) 1.13023(11) 0.0515(4) Uani 1 1 d .
O2 O 0.7172(3) -0.1097(2) 1.41765(13) 0.0585(4) Uani 1 1 d .
O3 O 0.9768(2) -0.2316(2) 1.34157(13) 0.0545(4) Uani 1 1 d .
S002 S 0.79131(6) -0.21401(6) 1.35065(4) 0.03619(10) Uani 1 1 d .
I1 I 0.753504(16) 0.089044(15) 1.110457(9) 0.03820(5) Uani 1 1 d .

loop_
_atom_site_aniso_label
_atom_site_aniso_U_11
_atom_site_aniso_U_22
_atom_site_aniso_U_33
_atom_site_aniso_U_23
_atom_site_aniso_U_13
_atom_site_aniso_U_12
C1 0.0379(9) 0.0352(9) 0.0318(9) -0.0047(7) 0.0001(7) -0.0004(8)
C2 0.0350(9) 0.0324(9) 0.0322(8) -0.0059(7) 0.0029(7) -0.0011(7)
C3 0.0461(11) 0.0413(10) 0.0478(11) -0.0133(9) 0.0043(9) -0.0104(9)
C4 0.0556(13) 0.0318(10) 0.0638(14) -0.0058(9) 0.0141(11) -0.0112(9)
C5 0.0573(13) 0.0375(11) 0.0507(12) 0.0083(9) 0.0092(10) 0.0011(10)
C6 0.0493(11) 0.0403(10) 0.0368(10) 0.0023(8) -0.0018(8) 0.0002(9)
C7 0.0365(9) 0.0295(8) 0.0317(8) -0.0034(7) 0.0012(7) 0.0002(7)
C8 0.0492(12) 0.0364(10) 0.0473(11) -0.0083(8) 0.0057(9) -0.0020(9)
C9 0.0458(11) 0.0420(10) 0.0405(10) -0.0089(8) 0.0091(8) -0.0038(9)
C10 0.0322(9) 0.0364(9) 0.0351(9) -0.0047(7) -0.0014(7) -0.0073(7)
C11 0.0460(11) 0.0343(9) 0.0394(10) -0.0076(8) 0.0073(8) -0.0044(8)
C12 0.0505(11) 0.0408(10) 0.0340(9) -0.0058(8) 0.0058(8) -0.0073(9)
C13 0.0799(18) 0.0547(13) 0.0431(12) -0.0017(10) 0.0166(11) -0.0153(13)
C14 0.0576(14) 0.0370(11) 0.0701(15) 0.0013(10) 0.0129(12) -0.0033(10)
N1 0.0503(9) 0.0324(8) 0.0320(8) 0.0030(6) -0.0072(7) -0.0067(7)
N2 0.0419(9) 0.0335(8) 0.0383(8) -0.0012(6) -0.0013(7) -0.0059(7)
N3 0.0477(10) 0.0382(9) 0.0418(9) -0.0005(7) 0.0075(7) -0.0084(7)
O1 0.0610(9) 0.0551(9) 0.0362(7) -0.0054(6) -0.0137(7) -0.0072(7)
O2 0.0895(13) 0.0411(8) 0.0483(8) -0.0176(7) 0.0032(8) -0.0084(8)
O3 0.0438(8) 0.0534(9) 0.0606(9) 0.0007(7) -0.0112(7) -0.0126(7)
S002 0.0444(3) 0.0301(2) 0.0318(2) -0.00242(17) -0.00506(18) -0.00513(18)
I1 0.03918(7) 0.03354(7) 0.03700(7) -0.00032(5) -0.00362(5) -0.00219(5)

loop_
_atom_type_symbol
_atom_type_description
_atom_type_scat_dispersion_real
_atom_type_scat_dispersion_imag
_atom_type_scat_source
C C 0.0033 0.0016 'International Tables Vol C Tables 4.2.6.8 and 6.1.1.4'
H H 0.0000 0.0000 'International Tables Vol C Tables 4.2.6.8 and 6.1.1.4'
N N 0.0061 0.0033 'International Tables Vol C Tables 4.2.6.8 and 6.1.1.4'
O O 0.0106 0.0060 'International Tables Vol C Tables 4.2.6.8 and 6.1.1.4'
S S 0.1246 0.1234 'International Tables Vol C Tables 4.2.6.8 and 6.1.1.4'
I I -0.4742 1.8119 'International Tables Vol C Tables 4.2.6.8 and 6.1.1.4'

loop_
_geom_angle_atom_site_label_1
_geom_angle_atom_site_label_2
_geom_angle_atom_site_label_3
_geom_angle
O1 C1 N1 124.64(18)
O1 C1 C2 124.69(18)
N1 C1 C2 110.66(15)
C7 C2 C3 120.04(18)
C7 C2 C1 112.43(16)
C3 C2 C1 127.51(18)
C4 C3 C2 118.1(2)
C4 C3 H013 121.0
C2 C3 H013 121.0
C5 C4 C3 121.1(2)
C5 C4 H021 119.5
C3 C4 H021 119.5
C4 C5 C6 121.4(2)
C4 C5 H022 119.3
C6 C5 H022 119.3
C7 C6 C5 116.6(2)
C7 C6 H018 121.7
C5 C6 H018 121.7
C2 C7 C6 122.74(18)
C2 C7 S002 108.29(13)
C6 C7 S002 128.96(16)
N2 C8 C9 122.89(19)
N2 C8 H012 118.6
C9 C8 H012 118.6
C8 C9 C10 120.73(18)
C8 C9 H011 119.6
C10 C9 H011 119.6
N3 C10 C9 122.68(18)
N3 C10 C11 122.05(18)
C9 C10 C11 115.25(17)
C12 C11 C10 120.06(18)
C12 C11 H1 120.0
C10 C11 H1 120.0
N2 C12 C11 123.57(18)
N2 C12 H015 118.2
C11 C12 H015 118.2
N3 C13 H01A 109.5
N3 C13 H01B 109.5
H01A C13 H01B 109.5
N3 C13 H01C 109.5
H01A C13 H01C 109.5
H01B C13 H01C 109.5
N3 C14 H02A 109.5
N3 C14 H02B 109.5
H02A C14 H02B 109.5
N3 C14 H02C 109.5
H02A C14 H02C 109.5
H02B C14 H02C 109.5
C1 N1 S002 113.59(12)
C1 N1 I1 123.32(12)
S002 N1 I1 122.87(9)
C8 N2 C12 117.49(17)
C8 N2 I1 123.18(14)
C12 N2 I1 119.14(13)
C10 N3 C13 121.46(19)
C10 N3 C14 121.58(18)
C13 N3 C14 116.92(18)
O2 S002 O3 116.38(11)
O2 S002 N1 111.16(10)
O3 S002 N1 110.46(10)
O2 S002 C7 111.35(10)
O3 S002 C7 110.50(9)
N1 S002 C7 94.98(8)
N2 I1 N1 178.84(6)

loop_
_geom_bond_atom_site_label_1
_geom_bond_atom_site_label_2
_geom_bond_distance
C1 O1 1.215(2)
C1 N1 1.374(3)
C1 C2 1.499(2)
C2 C7 1.378(3)
C2 C3 1.388(3)
C3 C4 1.386(3)
C3 H013 0.9300
C4 C5 1.380(4)
C4 H021 0.9300
C5 C6 1.390(3)
C5 H022 0.9300
C6 C7 1.382(3)
C6 H018 0.9300
C7 S002 1.7671(18)
C8 N2 1.344(3)
C8 C9 1.363(3)
C8 H012 0.9300
C9 C10 1.413(3)
C9 H011 0.9300
C10 N3 1.341(2)
C10 C11 1.419(3)
C11 C12 1.360(3)
C11 H1 0.9300
C12 N2 1.345(3)
C12 H015 0.9300
C13 N3 1.458(3)
C13 H01A 0.9600
C13 H01B 0.9600
C13 H01C 0.9600
C14 N3 1.458(3)
C14 H02A 0.9600
C14 H02B 0.9600
C14 H02C 0.9600
N1 S002 1.6350(16)
N1 I1 2.2925(15)
N2 I1 2.2285(16)
O2 S002 1.4324(16)
O3 S002 1.4360(16)

loop_
_geom_torsion_atom_site_label_1
_geom_torsion_atom_site_label_2
_geom_torsion_atom_site_label_3
_geom_torsion_atom_site_label_4
_geom_torsion
O1 C1 C2 C7 -179.63(19)
N1 C1 C2 C7 0.9(2)
O1 C1 C2 C3 2.0(3)
N1 C1 C2 C3 -177.44(19)
C7 C2 C3 C4 -0.5(3)
C1 C2 C3 C4 177.79(19)
C2 C3 C4 C5 0.5(3)
C3 C4 C5 C6 -0.2(4)
C4 C5 C6 C7 -0.2(3)
C3 C2 C7 C6 0.0(3)
C1 C2 C7 C6 -178.45(18)
C3 C2 C7 S002 179.15(15)
C1 C2 C7 S002 0.7(2)
C5 C6 C7 C2 0.3(3)
C5 C6 C7 S002 -178.62(16)
N2 C8 C9 C10 -1.2(3)
C8 C9 C10 N3 -177.9(2)
C8 C9 C10 C11 0.8(3)
N3 C10 C11 C12 178.49(19)
C9 C10 C11 C12 -0.2(3)
C10 C11 C12 N2 0.0(3)
O1 C1 N1 S002 178.33(17)
C2 C1 N1 S002 -2.2(2)
O1 C1 N1 I1 -7.0(3)
C2 C1 N1 I1 172.48(12)
C9 C8 N2 C12 1.0(3)
C9 C8 N2 I1 176.00(17)
C11 C12 N2 C8 -0.4(3)
C11 C12 N2 I1 -175.62(17)
C9 C10 N3 C13 -1.7(3)
C11 C10 N3 C13 179.6(2)
C9 C10 N3 C14 175.8(2)
C11 C10 N3 C14 -2.8(3)
C1 N1 S002 O2 -112.89(16)
I1 N1 S002 O2 72.38(14)
C1 N1 S002 O3 116.35(15)
I1 N1 S002 O3 -58.38(14)
C1 N1 S002 C7 2.29(16)
I1 N1 S002 C7 -172.44(11)
C2 C7 S002 O2 113.37(15)
C6 C7 S002 O2 -67.6(2)
C2 C7 S002 O3 -115.68(14)
C6 C7 S002 O3 63.4(2)
C2 C7 S002 N1 -1.66(15)
C6 C7 S002 N1 177.4(2)
C8 N2 I1 N1 -165(3)
C12 N2 I1 N1 10(3)
C1 N1 I1 N2 103(3)
S002 N1 I1 N2 -83(3)
